data_4038601
loop_
_publ_author_name
'Suzuki, Yota'
'Ikeda, Ayumi'
'Ohno, Keiji'
'Fujihara, Takashi'
'Sugaya, Tomoaki'
'Ishihara, Koji'

_publ_section_title
;
 <i>o</i>-Azophenylboronic Acid-Based Colorimetric Sensors for d-Fructose:
 <i>o</i>-Azophenylboronic Acids with Inserted Protic Solvent Are the Key
 Species for a Large Color Change.
;
_journal_name_full 'The Journal of organic chemistry'
_journal_paper_doi 10.1021/acs.joc.0c01011
_journal_year 2020
_chemical_formula_sum 'C12 H14 B Cl3 N4 O2 S'
_chemical_formula_weight 395.49
_space_group_crystal_system monoclinic
_space_group_IT_number 14
_space_group_name_Hall '-P 2yn'
_space_group_name_H-M_alt 'P 1 21/n 1'
_atom_sites_solution_hydrogens geom
_audit_creation_method SHELXL-2018/3
_cell_angle_alpha 90
_cell_angle_beta 97.490(4)
_cell_angle_gamma 90
_cell_formula_units_Z 4
_cell_length_a 8.303(2)
_cell_length_b 9.935(3)
_cell_length_c 21.623(6)
_cell_measurement_reflns_used 1423
_cell_measurement_temperature 200(2)
_cell_measurement_theta_max 21.82
_cell_measurement_theta_min 2.26
_cell_volume 1768.5(8)
_computing_cell_refinement 'Bruker SAINT'
_computing_data_collection 'Bruker APEX2'
_computing_data_reduction 'Bruker SAINT'
_computing_molecular_graphics 'Bruker SHELXTL'
_computing_publication_material 'Bruker SHELXTL'
_computing_structure_refinement 'SHELXL-2018/3 (Sheldrick, 2018)'
_computing_structure_solution 'SHELXS-97 (Sheldrick, 2008)'
_diffrn_ambient_temperature 200(2)
_diffrn_detector_area_resol_mean 8.333
_diffrn_measured_fraction_theta_full 0.998
_diffrn_measured_fraction_theta_max 0.997
_diffrn_measurement_device_type 'Bruker APEXII CCD area detector'
_diffrn_measurement_method 'phi and omega scans'
_diffrn_radiation_monochromator 'Bruker Helios multilayer confocal mirror'
_diffrn_radiation_type MoK\a
_diffrn_radiation_wavelength 0.71073
_diffrn_reflns_av_R_equivalents 0.0402
_diffrn_reflns_av_unetI/netI 0.0622
_diffrn_reflns_Laue_measured_fraction_full 0.998
_diffrn_reflns_Laue_measured_fraction_max 0.997
_diffrn_reflns_limit_h_max 7
_diffrn_reflns_limit_h_min -10
_diffrn_reflns_limit_k_max 12
_diffrn_reflns_limit_k_min -9
_diffrn_reflns_limit_l_max 24
_diffrn_reflns_limit_l_min -27
_diffrn_reflns_number 9459
_diffrn_reflns_point_group_measured_fraction_full 0.998
_diffrn_reflns_point_group_measured_fraction_max 0.997
_diffrn_reflns_theta_full 25.242
_diffrn_reflns_theta_max 26.725
_diffrn_reflns_theta_min 1.900
_diffrn_source 'Bruker TXS fine-focus rotating anode'
_exptl_absorpt_coefficient_mu 0.647
_exptl_absorpt_correction_T_max 0.98
_exptl_absorpt_correction_T_min 0.95
_exptl_absorpt_correction_type empirical
_exptl_absorpt_process_details 'SADABS V2014/2 (Bruker AXS Inc.)'
_exptl_crystal_colour red
_exptl_crystal_density_diffrn 1.485
_exptl_crystal_density_method 'not measured'
_exptl_crystal_description needle
_exptl_crystal_F_000 808
_exptl_crystal_size_max 0.080
_exptl_crystal_size_mid 0.050
_exptl_crystal_size_min 0.030
_refine_diff_density_max 0.565
_refine_diff_density_min -0.654
_refine_diff_density_rms 0.058
_refine_ls_extinction_method none
_refine_ls_goodness_of_fit_ref 1.021
_refine_ls_hydrogen_treatment constr
_refine_ls_matrix_type full
_refine_ls_number_parameters 212
_refine_ls_number_reflns 3752
_refine_ls_number_restraints 0
_refine_ls_restrained_S_all 1.021
_refine_ls_R_factor_all 0.1146
_refine_ls_R_factor_gt 0.0575
_refine_ls_shift/su_max 0.000
_refine_ls_shift/su_mean 0.000
_refine_ls_structure_factor_coef Fsqd
_refine_ls_weighting_details 'w=1/[\s^2^(Fo^2^)+(0.0877P)^2^] where P=(Fo^2^+2Fc^2^)/3'
_refine_ls_weighting_scheme calc
_refine_ls_wR_factor_gt 0.1461
_refine_ls_wR_factor_ref 0.1744
_reflns_Friedel_coverage 0.000
_reflns_number_gt 2132
_reflns_number_total 3752
_reflns_threshold_expression 'I > 2\s(I)'
_cod_data_source_file CIF_N3.cif
_cod_data_source_block Thiazole_azo_Me2NPhB_100
_cod_original_sg_symbol_H-M 'P 21/n'
_cod_database_code 4038601
_shelx_shelxl_version_number 2018/3
_shelx_space_group_comment
; 
The symmetry employed for this shelxl refinement is uniquely defined 
by the following loop, which should always be used as a source of 
symmetry information in preference to the above space-group names. 
They are only intended as comments. 
;
_shelx_estimated_absorpt_t_min 0.950
_shelx_estimated_absorpt_t_max 0.981

loop_
_space_group_symop_operation_xyz
'x, y, z'
'-x+1/2, y+1/2, -z+1/2'
'-x, -y, -z'
'x-1/2, -y-1/2, z-1/2'

loop_
_atom_site_label
_atom_site_type_symbol
_atom_site_fract_x
_atom_site_fract_y
_atom_site_fract_z
_atom_site_U_iso_or_equiv
_atom_site_adp_type
_atom_site_occupancy
_atom_site_site_symmetry_order
_atom_site_calc_flag
_atom_site_refinement_flags_posn
_atom_site_refinement_flags_adp
_atom_site_refinement_flags_occupancy
_atom_site_disorder_assembly
_atom_site_disorder_group
B1 B 0.9192(5) 0.1964(4) 0.00208(18) 0.0386(10) Uani 1 1 d . . . . .
C1 C 0.5118(5) 0.7091(4) -0.09035(19) 0.0521(10) Uani 1 1 d . . . . .
H1A H 0.446061 0.714324 -0.055926 0.078 Uiso 1 1 calc R U . . .
H1B H 0.443050 0.727234 -0.129839 0.078 Uiso 1 1 calc R U . . .
H1C H 0.599169 0.775930 -0.084020 0.078 Uiso 1 1 calc R U . . .
C2 C 0.5306(5) 0.4929(4) -0.14676(18) 0.0524(10) Uani 1 1 d . . . . .
H2A H 0.624699 0.472133 -0.168121 0.079 Uiso 1 1 calc R U . . .
H2B H 0.449864 0.542458 -0.175105 0.079 Uiso 1 1 calc R U . . .
H2C H 0.482504 0.409001 -0.133939 0.079 Uiso 1 1 calc R U . . .
C3 C 0.6796(4) 0.5247(3) -0.04239(16) 0.0346(8) Uani 1 1 d . . . . .
C4 C 0.7468(4) 0.3940(3) -0.04281(15) 0.0339(8) Uani 1 1 d . . . . .
H4 H 0.721142 0.339400 -0.078822 0.041 Uiso 1 1 calc R U . . .
C5 C 0.8487(4) 0.3428(3) 0.00741(15) 0.0329(8) Uani 1 1 d . . . . .
C6 C 0.8850(4) 0.4245(3) 0.06121(15) 0.0306(7) Uani 1 1 d . . . . .
C7 C 0.8186(4) 0.5536(3) 0.06227(16) 0.0378(8) Uani 1 1 d . . . . .
H7 H 0.843041 0.607804 0.098460 0.045 Uiso 1 1 calc R U . . .
C8 C 0.7191(4) 0.6031(4) 0.01208(17) 0.0404(9) Uani 1 1 d . . . . .
H8 H 0.675929 0.691406 0.013797 0.048 Uiso 1 1 calc R U . . .
C9 C 1.1113(4) 0.3826(3) 0.20845(16) 0.0371(8) Uani 1 1 d . . . . .
C10 C 1.2481(5) 0.3662(4) 0.30139(18) 0.0560(11) Uani 1 1 d . . . . .
H10 H 1.285147 0.393797 0.342877 0.067 Uiso 1 1 calc R U . . .
C11 C 1.2988(5) 0.2510(4) 0.27798(17) 0.0498(10) Uani 1 1 d . . . . .
H11 H 1.373049 0.189682 0.300067 0.060 Uiso 1 1 calc R U . . .
C1S C 0.6756(5) 0.9539(4) 0.1683(2) 0.0671(13) Uani 1 1 d . . . . .
H1S H 0.584556 0.988648 0.189854 0.081 Uiso 1 1 calc R U . . .
Cl1S Cl 0.6024(3) 0.93267(17) 0.09100(9) 0.1412(8) Uani 1 1 d . . . . .
Cl2S Cl 0.73917(18) 0.80018(13) 0.20327(8) 0.0955(5) Uani 1 1 d . . . . .
Cl3S Cl 0.83144(16) 1.06967(13) 0.17951(8) 0.0934(5) Uani 1 1 d . . . . .
N1 N 0.5820(3) 0.5745(3) -0.09222(14) 0.0424(7) Uani 1 1 d . . . . .
N2 N 0.9843(3) 0.3699(3) 0.11148(12) 0.0327(6) Uani 1 1 d . . . . .
N3 N 1.0073(3) 0.4422(3) 0.16073(13) 0.0385(7) Uani 1 1 d . . . . .
N4 N 1.1405(4) 0.4421(3) 0.26261(14) 0.0502(8) Uani 1 1 d . . . . .
O1 O 0.8694(4) 0.1251(3) -0.04970(12) 0.0682(9) Uani 1 1 d . . . . .
H1O H 0.903845 0.045777 -0.045108 0.102 Uiso 1 1 calc R U . . .
O2 O 1.0270(3) 0.1403(2) 0.04720(11) 0.0491(7) Uani 1 1 d . . . . .
H2O H 1.043683 0.193176 0.077662 0.074 Uiso 1 1 calc R U . . .
S1 S 1.21060(12) 0.23043(9) 0.20278(4) 0.0435(3) Uani 1 1 d . . . . .

loop_
_atom_site_aniso_label
_atom_site_aniso_U_11
_atom_site_aniso_U_22
_atom_site_aniso_U_33
_atom_site_aniso_U_23
_atom_site_aniso_U_13
_atom_site_aniso_U_12
B1 0.052(3) 0.034(2) 0.028(2) 0.0017(16) 0.0017(19) 0.0065(18)
C1 0.048(2) 0.054(2) 0.055(3) 0.013(2) 0.0067(19) 0.0163(19)
C2 0.055(2) 0.059(3) 0.041(2) 0.0049(19) -0.0043(19) 0.007(2)
C3 0.0300(18) 0.0395(19) 0.036(2) 0.0038(15) 0.0089(15) -0.0010(15)
C4 0.042(2) 0.0324(18) 0.0268(18) 0.0002(14) 0.0024(15) 0.0007(15)
C5 0.0342(18) 0.0357(19) 0.0285(19) 0.0005(14) 0.0027(15) -0.0039(15)
C6 0.0288(17) 0.0346(18) 0.0284(18) 0.0012(14) 0.0032(14) -0.0042(14)
C7 0.040(2) 0.037(2) 0.036(2) -0.0035(15) 0.0053(16) 0.0011(15)
C8 0.039(2) 0.036(2) 0.048(2) 0.0006(16) 0.0091(17) 0.0087(15)
C9 0.040(2) 0.040(2) 0.0302(19) -0.0011(15) 0.0015(15) -0.0094(16)
C10 0.071(3) 0.062(3) 0.029(2) 0.0011(19) -0.014(2) -0.014(2)
C11 0.053(2) 0.053(3) 0.039(2) 0.0074(18) -0.0096(18) -0.0125(19)
C1S 0.061(3) 0.050(3) 0.091(4) -0.012(2) 0.013(3) -0.007(2)
Cl1S 0.1914(19) 0.1004(12) 0.1104(14) -0.0465(10) -0.0612(13) 0.0436(12)
Cl2S 0.1009(11) 0.0509(7) 0.1302(14) 0.0059(7) -0.0019(9) -0.0046(6)
Cl3S 0.0878(10) 0.0693(9) 0.1218(13) 0.0034(8) 0.0091(8) -0.0295(7)
N1 0.0423(17) 0.0418(17) 0.0415(19) 0.0059(14) -0.0008(14) 0.0090(13)
N2 0.0331(15) 0.0367(15) 0.0281(16) 0.0000(12) 0.0039(12) -0.0066(12)
N3 0.0441(17) 0.0400(17) 0.0308(16) -0.0046(13) 0.0025(13) -0.0054(13)
N4 0.063(2) 0.053(2) 0.0323(18) -0.0089(15) -0.0023(15) -0.0060(16)
O1 0.113(2) 0.0420(16) 0.0395(16) -0.0119(13) -0.0295(16) 0.0267(16)
O2 0.0719(17) 0.0359(14) 0.0339(15) -0.0067(11) -0.0142(13) 0.0130(13)
S1 0.0491(6) 0.0438(5) 0.0352(5) 0.0014(4) -0.0034(4) -0.0035(4)

loop_
_atom_type_symbol
_atom_type_description
_atom_type_scat_dispersion_real
_atom_type_scat_dispersion_imag
_atom_type_scat_source
C C 0.0033 0.0016 'International Tables Vol C Tables 4.2.6.8 and 6.1.1.4'
H H 0.0000 0.0000 'International Tables Vol C Tables 4.2.6.8 and 6.1.1.4'
N N 0.0061 0.0033 'International Tables Vol C Tables 4.2.6.8 and 6.1.1.4'
O O 0.0106 0.0060 'International Tables Vol C Tables 4.2.6.8 and 6.1.1.4'
B B 0.0013 0.0007 'International Tables Vol C Tables 4.2.6.8 and 6.1.1.4'
S S 0.1246 0.1234 'International Tables Vol C Tables 4.2.6.8 and 6.1.1.4'
Cl Cl 0.1484 0.1585 'International Tables Vol C Tables 4.2.6.8 and 6.1.1.4'

loop_
_geom_angle_atom_site_label_1
_geom_angle_atom_site_label_2
_geom_angle_atom_site_label_3
_geom_angle
_geom_angle_site_symmetry_1
_geom_angle_site_symmetry_3
_geom_angle_publ_flag
O1 B1 O2 119.0(3) . . ?
O1 B1 C5 118.0(3) . . ?
O2 B1 C5 122.9(3) . . ?
N1 C1 H1A 109.5 . . ?
N1 C1 H1B 109.5 . . ?
H1A C1 H1B 109.5 . . ?
N1 C1 H1C 109.5 . . ?
H1A C1 H1C 109.5 . . ?
H1B C1 H1C 109.5 . . ?
N1 C2 H2A 109.5 . . ?
N1 C2 H2B 109.5 . . ?
H2A C2 H2B 109.5 . . ?
N1 C2 H2C 109.5 . . ?
H2A C2 H2C 109.5 . . ?
H2B C2 H2C 109.5 . . ?
N1 C3 C4 121.7(3) . . ?
N1 C3 C8 120.7(3) . . ?
C4 C3 C8 117.5(3) . . ?
C5 C4 C3 122.3(3) . . ?
C5 C4 H4 118.9 . . ?
C3 C4 H4 118.9 . . ?
C4 C5 C6 118.5(3) . . ?
C4 C5 B1 118.4(3) . . ?
C6 C5 B1 123.1(3) . . ?
N2 C6 C7 122.8(3) . . ?
N2 C6 C5 117.4(3) . . ?
C7 C6 C5 119.8(3) . . ?
C8 C7 C6 121.1(3) . . ?
C8 C7 H7 119.5 . . ?
C6 C7 H7 119.5 . . ?
C7 C8 C3 120.9(3) . . ?
C7 C8 H8 119.6 . . ?
C3 C8 H8 119.6 . . ?
N4 C9 N3 119.9(3) . . ?
N4 C9 S1 115.1(3) . . ?
N3 C9 S1 125.0(3) . . ?
C11 C10 N4 116.8(3) . . ?
C11 C10 H10 121.6 . . ?
N4 C10 H10 121.6 . . ?
C10 C11 S1 110.2(3) . . ?
C10 C11 H11 124.9 . . ?
S1 C11 H11 124.9 . . ?
Cl1S C1S Cl3S 112.5(3) . . ?
Cl1S C1S Cl2S 111.2(2) . . ?
Cl3S C1S Cl2S 110.0(3) . . ?
Cl1S C1S H1S 107.6 . . ?
Cl3S C1S H1S 107.6 . . ?
Cl2S C1S H1S 107.6 . . ?
C3 N1 C2 121.7(3) . . ?
C3 N1 C1 120.8(3) . . ?
C2 N1 C1 117.3(3) . . ?
N3 N2 C6 116.2(3) . . ?
N2 N3 C9 113.0(3) . . ?
C9 N4 C10 109.2(3) . . ?
B1 O1 H1O 109.5 . . ?
B1 O2 H2O 109.5 . . ?
C11 S1 C9 88.69(19) . . ?

loop_
_geom_bond_atom_site_label_1
_geom_bond_atom_site_label_2
_geom_bond_distance
_geom_bond_site_symmetry_2
_geom_bond_publ_flag
B1 O1 1.344(5) . ?
B1 O2 1.355(4) . ?
B1 C5 1.578(5) . ?
C1 N1 1.462(4) . ?
C1 H1A 0.9800 . ?
C1 H1B 0.9800 . ?
C1 H1C 0.9800 . ?
C2 N1 1.448(5) . ?
C2 H2A 0.9800 . ?
C2 H2B 0.9800 . ?
C2 H2C 0.9800 . ?
C3 N1 1.354(4) . ?
C3 C4 1.414(5) . ?
C3 C8 1.415(5) . ?
C4 C5 1.383(4) . ?
C4 H4 0.9500 . ?
C5 C6 1.418(4) . ?
C6 N2 1.387(4) . ?
C6 C7 1.397(4) . ?
C7 C8 1.367(5) . ?
C7 H7 0.9500 . ?
C8 H8 0.9500 . ?
C9 N4 1.306(4) . ?
C9 N3 1.389(4) . ?
C9 S1 1.734(4) . ?
C10 C11 1.341(6) . ?
C10 N4 1.369(5) . ?
C10 H10 0.9500 . ?
C11 S1 1.706(4) . ?
C11 H11 0.9500 . ?
C1S Cl1S 1.716(5) . ?
C1S Cl3S 1.725(4) . ?
C1S Cl2S 1.754(5) . ?
C1S H1S 1.0000 . ?
N2 N3 1.278(4) . ?
O1 H1O 0.8400 . ?
O2 H2O 0.8400 . ?
